data_7113319
loop_
_publ_author_name
'Liang He'
'Si-Yan Liao'
'Cai-Ping Tan'
'Yi-Ying Lu'
'Cui-Xia Xu'
'Liang-Nian Ji'
'Zong-Wan Mao'

_publ_section_title
;
 Cyclometalated iridium(III)-beta-carboline complexes as potent
 autophagy-inducing agents
;
_journal_name_full Chem.Commun.
_journal_page_first 5611
_journal_paper_doi 10.1039/C4CC01461H
_journal_volume 50
_journal_year 2014
_chemical_formula_moiety 'C38 H25 Ir N5 S2, F6 P, C H2 Cl2'
_chemical_formula_sum 'C39 H27 Cl2 F6 Ir N5 P S2'
_chemical_formula_weight 1037.88
_chemical_name_systematic
;
 ? 
;
_space_group_crystal_system monoclinic
_space_group_IT_number 14
_space_group_name_Hall '-P 2ybc'
_space_group_name_H-M_alt 'P 1 21/c 1'
_symmetry_space_group_name_Hall '-P 2ybc'
_symmetry_space_group_name_H-M 'P 1 21/c 1'
_atom_sites_solution_hydrogens geom
_atom_sites_solution_primary direct
_atom_sites_solution_secondary difmap
_audit_creation_date 2013-10-05
_audit_creation_method
;
Olex2 1.2
(compiled 2013.09.17 svn.r2790 for OlexSys, GUI svn.r4601)
;
_cell_angle_alpha 90.00
_cell_angle_beta 110.590(3)
_cell_angle_gamma 90.00
_cell_formula_units_Z 4
_cell_length_a 11.6899(3)
_cell_length_b 34.8150(8)
_cell_length_c 10.7405(3)
_cell_measurement_temperature 293(2)
_cell_volume 4092.0(2)
_computing_molecular_graphics
;
O. V. Dolomanov, L. J. Bourhis, R. J. Gildea, J. A. K. Howard and H. Puschmann,
OLEX2: a complete structure solution, refinement and analysis program.
J. Appl. Cryst. (2009). 42, 339-341.
;
_computing_publication_material
;
O. V. Dolomanov, L. J. Bourhis, R. J. Gildea, J. A. K. Howard and H. Puschmann,
OLEX2: a complete structure solution, refinement and analysis program.
J. Appl. Cryst. (2009). 42, 339-341.
;
_computing_structure_refinement 'SHELXL-97 (Sheldrick, 1997)'
_computing_structure_solution 'SHELXS-97 (Sheldrick, 1990)'
_diffrn_ambient_temperature 293(2)
_diffrn_measured_fraction_theta_full 0.999
_diffrn_measured_fraction_theta_max 0.999
_diffrn_radiation_monochromator graphite
_diffrn_radiation_type MoK\a
_diffrn_radiation_wavelength 0.71073
_diffrn_reflns_av_R_equivalents 0.0384
_diffrn_reflns_av_unetI/netI 0.0534
_diffrn_reflns_limit_h_max 14
_diffrn_reflns_limit_h_min -14
_diffrn_reflns_limit_k_max 42
_diffrn_reflns_limit_k_min -32
_diffrn_reflns_limit_l_max 10
_diffrn_reflns_limit_l_min -13
_diffrn_reflns_number 20581
_diffrn_reflns_theta_full 26.00
_diffrn_reflns_theta_max 26.00
_diffrn_reflns_theta_min 2.51
_diffrn_source 'fine-focus sealed tube'
_exptl_absorpt_coefficient_mu 3.598
_exptl_absorpt_correction_T_max 0.7149
_exptl_absorpt_correction_T_min 0.4666
_exptl_absorpt_correction_type multi-scan
_exptl_absorpt_process_details SADABS
_exptl_crystal_density_diffrn 1.685
_exptl_crystal_density_method 'not measured'
_exptl_crystal_F_000 2032
_exptl_crystal_size_max 0.25
_exptl_crystal_size_mid 0.15
_exptl_crystal_size_min 0.1
_refine_diff_density_max 1.697
_refine_diff_density_min -1.150
_refine_diff_density_rms 0.120
_refine_ls_extinction_method none
_refine_ls_goodness_of_fit_ref 1.065
_refine_ls_hydrogen_treatment constr
_refine_ls_matrix_type full
_refine_ls_number_parameters 505
_refine_ls_number_reflns 8042
_refine_ls_number_restraints 0
_refine_ls_restrained_S_all 1.065
_refine_ls_R_factor_all 0.0419
_refine_ls_R_factor_gt 0.0341
_refine_ls_shift/su_max 0.002
_refine_ls_shift/su_mean 0.000
_refine_ls_structure_factor_coef Fsqd
_refine_ls_weighting_details 'calc w=1/[\s^2^(Fo^2^)+(0.0322P)^2^+0.7502P] where P=(Fo^2^+2Fc^2^)/3'
_refine_ls_weighting_scheme calc
_refine_ls_wR_factor_gt 0.0732
_refine_ls_wR_factor_ref 0.0766
_reflns_number_gt 7032
_reflns_number_total 8042
_reflns_threshold_expression >2sigma(I)
_cod_data_source_file c4cc01461h2.cif
_cod_data_source_block 1
_cod_depositor_comments
;

2018-03-04
Z value and formula fixed to values more according to usual
chemical conventions.                 miguel
;
_cod_original_formula_sum 'C156 H108 Cl8 F24 Ir4 N20 O0 P4 S8'
_cod_original_formula_weight 4151.54
_cod_original_formula_moiety '4(C38 H25 Ir N5 S2), 4(F6 P), 4(C H2 Cl2)'
_cod_original_formula_units_Z 1
_cod_original_cell_volume 4091.98(18)
_cod_database_code 7113319
_olex2_refinement_description
;
1. Fixed Uiso
 At 1.2 times of:
  All C(H) groups, All C(H,H) groups, All N(H) groups
2.a Riding coordinates:
 N4(H4)
2.b Secondary CH2 refined with riding coordinates:
 C39(H39A,H39B)
2.c Aromatic/amide H refined with riding coordinates:
 C1(H1), C2(H2), C3(H3), C4(H4A), C8(H8), C9(H9), C10(H10), C11(H11), C12(H12),
  C13(H13), C17(H17), C18(H18), C20(H20), C21(H21), C22(H22), C23(H23),
 C25(H25), C26(H26), C28(H28), C29(H29), C32(H32), C33(H33), C34(H34), C35(H35)
;

loop_
_space_group_symop_id
_space_group_symop_operation_xyz
1 'x, y, z'
2 '-x, y+1/2, -z+1/2'
3 '-x, -y, -z'
4 'x, -y-1/2, z-1/2'

loop_
_atom_site_label
_atom_site_type_symbol
_atom_site_fract_x
_atom_site_fract_y
_atom_site_fract_z
_atom_site_U_iso_or_equiv
_atom_site_adp_type
_atom_site_occupancy
_atom_site_symmetry_multiplicity
_atom_site_calc_flag
_atom_site_refinement_flags_posn
Ir1 Ir 0.439222(13) 0.154784(4) 0.812030(14) 0.01453(6) Uani 1 1 d .
S1 S 0.47356(10) 0.28111(3) 0.76859(10) 0.0264(3) Uani 1 1 d .
S2 S 0.18484(10) 0.16173(4) 1.03859(11) 0.0280(3) Uani 1 1 d .
N1 N 0.3523(3) 0.17733(10) 0.6252(3) 0.0163(7) Uani 1 1 d .
N2 N 0.5073(3) 0.13638(10) 1.0067(3) 0.0165(7) Uani 1 1 d .
N3 N 0.4206(3) 0.09322(10) 0.7664(3) 0.0171(8) Uani 1 1 d .
N4 N 0.7094(3) 0.06268(10) 0.6064(3) 0.0196(8) Uani 1 1 d .
H4 H 0.6714 0.0414 0.6037 0.024 Uiso 1 1 d R
N5 N 0.5957(3) 0.14203(10) 0.7600(3) 0.0160(7) Uani 1 1 d .
C1 C 0.2853(4) 0.15649(12) 0.5180(4) 0.0216(10) Uani 1 1 d .
H1 H 0.2827 0.1299 0.5254 0.026 Uiso 1 1 calc R
C2 C 0.2208(4) 0.17360(14) 0.3984(4) 0.0246(10) Uani 1 1 d .
H2 H 0.1755 0.1588 0.3256 0.029 Uiso 1 1 calc R
C3 C 0.2246(4) 0.21324(14) 0.3883(4) 0.0274(10) Uani 1 1 d .
H3 H 0.1809 0.2253 0.3084 0.033 Uiso 1 1 calc R
C4 C 0.2928(4) 0.23471(13) 0.4963(4) 0.0225(9) Uani 1 1 d .
H4A H 0.2968 0.2613 0.4898 0.027 Uiso 1 1 calc R
C5 C 0.3556(3) 0.21630(12) 0.6147(4) 0.0181(9) Uani 1 1 d .
C6 C 0.4313(4) 0.23373(12) 0.7387(4) 0.0193(9) Uani 1 1 d .
C7 C 0.4806(3) 0.21070(12) 0.8492(4) 0.0155(8) Uani 1 1 d .
C8 C 0.5525(4) 0.23287(14) 0.9597(4) 0.0233(10) Uani 1 1 d .
H8 H 0.5929 0.2226 1.0437 0.028 Uiso 1 1 calc R
C9 C 0.5565(4) 0.27013(14) 0.9307(4) 0.0268(10) Uani 1 1 d .
H9 H 0.6000 0.2883 0.9927 0.032 Uiso 1 1 calc R
C10 C 0.6197(4) 0.12247(13) 1.0702(4) 0.0226(10) Uani 1 1 d .
H10 H 0.6752 0.1221 1.0259 0.027 Uiso 1 1 calc R
C11 C 0.6565(4) 0.10867(14) 1.1987(4) 0.0269(10) Uani 1 1 d .
H11 H 0.7353 0.0992 1.2399 0.032 Uiso 1 1 calc R
C12 C 0.5752(4) 0.10909(14) 1.2650(4) 0.0297(11) Uani 1 1 d .
H12 H 0.5982 0.0998 1.3515 0.036 Uiso 1 1 calc R
C13 C 0.4598(4) 0.12331(13) 1.2023(4) 0.0225(10) Uani 1 1 d .
H13 H 0.4037 0.1234 1.2459 0.027 Uiso 1 1 calc R
C14 C 0.4268(3) 0.13755(13) 1.0735(4) 0.0186(9) Uani 1 1 d .
C15 C 0.3119(4) 0.15412(11) 0.9945(4) 0.0165(9) Uani 1 1 d .
C16 C 0.2949(3) 0.16542(12) 0.8661(4) 0.0154(8) Uani 1 1 d .
C17 C 0.1758(3) 0.18149(13) 0.8035(4) 0.0212(9) Uani 1 1 d .
H17 H 0.1482 0.1913 0.7174 0.025 Uiso 1 1 calc R
C18 C 0.1066(4) 0.18102(14) 0.8830(4) 0.0263(10) Uani 1 1 d .
H18 H 0.0267 0.1900 0.8567 0.032 Uiso 1 1 calc R
C19 C 0.3374(3) 0.06803(13) 0.7863(4) 0.0179(9) Uani 1 1 d .
C20 C 0.2206(3) 0.08221(12) 0.7748(4) 0.0182(9) Uani 1 1 d .
H20 H 0.2009 0.1079 0.7547 0.022 Uiso 1 1 calc R
C21 C 0.1359(4) 0.05713(14) 0.7940(4) 0.0276(11) Uani 1 1 d .
H21 H 0.0580 0.0660 0.7835 0.033 Uiso 1 1 calc R
C22 C 0.1653(4) 0.01893(15) 0.8287(4) 0.0337(12) Uani 1 1 d .
H22 H 0.1085 0.0031 0.8459 0.040 Uiso 1 1 calc R
C23 C 0.2764(4) 0.00441(14) 0.8379(4) 0.0289(11) Uani 1 1 d .
H23 H 0.2945 -0.0213 0.8597 0.035 Uiso 1 1 calc R
C24 C 0.3649(4) 0.02880(13) 0.8140(4) 0.0210(9) Uani 1 1 d .
C25 C 0.4765(4) 0.01477(13) 0.8103(4) 0.0241(10) Uani 1 1 d .
H25 H 0.4982 -0.0108 0.8303 0.029 Uiso 1 1 calc R
C26 C 0.5525(4) 0.03912(13) 0.7771(4) 0.0230(10) Uani 1 1 d .
H26 H 0.6244 0.0299 0.7696 0.028 Uiso 1 1 calc R
C27 C 0.5224(3) 0.07812(13) 0.7544(3) 0.0170(9) Uani 1 1 d .
C28 C 0.6714(4) 0.16940(13) 0.7436(4) 0.0215(9) Uani 1 1 d .
H28 H 0.6632 0.1944 0.7697 0.026 Uiso 1 1 calc R
C29 C 0.7601(3) 0.16185(13) 0.6901(4) 0.0198(9) Uani 1 1 d .
H29 H 0.8130 0.1811 0.6836 0.024 Uiso 1 1 calc R
C30 C 0.7686(3) 0.12506(13) 0.6463(4) 0.0190(9) Uani 1 1 d .
C31 C 0.8414(3) 0.10685(13) 0.5781(4) 0.0194(9) Uani 1 1 d .
C32 C 0.9329(4) 0.11991(14) 0.5324(4) 0.0257(10) Uani 1 1 d .
H32 H 0.9597 0.1452 0.5463 0.031 Uiso 1 1 calc R
C33 C 0.9826(4) 0.09472(15) 0.4669(4) 0.0276(11) Uani 1 1 d .
H33 H 1.0432 0.1031 0.4358 0.033 Uiso 1 1 calc R
C34 C 0.9422(4) 0.05638(15) 0.4465(4) 0.0285(11) Uani 1 1 d .
H34 H 0.9780 0.0398 0.4031 0.034 Uiso 1 1 calc R
C35 C 0.8509(4) 0.04252(14) 0.4890(4) 0.0243(10) Uani 1 1 d .
H35 H 0.8240 0.0172 0.4745 0.029 Uiso 1 1 calc R
C36 C 0.8018(3) 0.06887(13) 0.5548(4) 0.0194(9) Uani 1 1 d .
C37 C 0.6887(3) 0.09611(12) 0.6618(4) 0.0170(9) Uani 1 1 d .
C38 C 0.6048(3) 0.10563(13) 0.7249(4) 0.0178(9) Uani 1 1 d .
P P 0.29668(10) 0.05090(3) 0.37010(10) 0.0223(2) Uani 1 1 d .
F1 F 0.1816(2) 0.02325(8) 0.3005(2) 0.0401(7) Uani 1 1 d .
F2 F 0.2517(2) 0.05663(8) 0.4926(2) 0.0367(7) Uani 1 1 d .
F3 F 0.2183(2) 0.08755(8) 0.2981(2) 0.0360(6) Uani 1 1 d .
F4 F 0.3398(3) 0.04491(9) 0.2471(2) 0.0436(7) Uani 1 1 d .
F5 F 0.3755(2) 0.01442(8) 0.4438(2) 0.0366(6) Uani 1 1 d .
F6 F 0.4115(2) 0.07811(8) 0.4406(2) 0.0316(6) Uani 1 1 d .
Cl1 Cl 0.89517(12) 0.04642(5) -0.07362(13) 0.0639(5) Uani 1 1 d .
Cl2 Cl 0.92835(15) 0.11670(7) 0.0865(2) 0.1025(8) Uani 1 1 d .
C39 C 0.9956(5) 0.0746(2) 0.0523(6) 0.0617(18) Uani 1 1 d .
H39A H 1.0645 0.0817 0.0267 0.074 Uiso 1 1 calc R
H39B H 1.0267 0.0593 0.1328 0.074 Uiso 1 1 calc R

loop_
_atom_site_aniso_label
_atom_site_aniso_U_11
_atom_site_aniso_U_22
_atom_site_aniso_U_33
_atom_site_aniso_U_23
_atom_site_aniso_U_13
_atom_site_aniso_U_12
Ir1 0.01651(9) 0.01354(10) 0.01321(9) 0.00071(7) 0.00482(6) 0.00184(6)
S1 0.0364(6) 0.0150(6) 0.0269(5) -0.0006(5) 0.0099(5) -0.0042(5)
S2 0.0209(5) 0.0417(8) 0.0242(5) -0.0010(5) 0.0114(4) 0.0011(5)
N1 0.0216(18) 0.0136(19) 0.0123(15) -0.0020(15) 0.0042(13) 0.0013(15)
N2 0.0175(17) 0.014(2) 0.0172(16) -0.0007(15) 0.0045(13) 0.0008(15)
N3 0.0187(17) 0.019(2) 0.0127(15) -0.0019(15) 0.0047(13) -0.0014(15)
N4 0.0243(18) 0.014(2) 0.0234(17) 0.0009(16) 0.0113(14) 0.0024(15)
N5 0.0154(17) 0.014(2) 0.0165(16) 0.0028(15) 0.0036(13) 0.0003(15)
C1 0.027(2) 0.018(3) 0.020(2) -0.0035(19) 0.0079(18) -0.0009(18)
C2 0.029(2) 0.025(3) 0.016(2) -0.003(2) 0.0034(17) -0.003(2)
C3 0.032(3) 0.029(3) 0.016(2) 0.003(2) 0.0026(18) 0.001(2)
C4 0.027(2) 0.016(2) 0.024(2) 0.0029(19) 0.0092(18) -0.0022(19)
C5 0.020(2) 0.016(2) 0.019(2) 0.0004(18) 0.0080(16) 0.0027(18)
C6 0.023(2) 0.015(2) 0.021(2) -0.0004(19) 0.0094(17) -0.0021(18)
C7 0.0171(19) 0.009(2) 0.0211(19) -0.0028(18) 0.0074(16) 0.0002(17)
C8 0.019(2) 0.031(3) 0.018(2) 0.001(2) 0.0044(16) -0.002(2)
C9 0.033(3) 0.023(3) 0.025(2) -0.007(2) 0.0100(19) -0.012(2)
C10 0.020(2) 0.024(3) 0.024(2) -0.001(2) 0.0073(17) 0.0026(19)
C11 0.021(2) 0.029(3) 0.025(2) 0.011(2) 0.0003(17) 0.009(2)
C12 0.036(3) 0.030(3) 0.019(2) 0.005(2) 0.0042(19) -0.002(2)
C13 0.029(2) 0.020(3) 0.020(2) 0.0020(19) 0.0099(17) -0.003(2)
C14 0.018(2) 0.017(2) 0.019(2) -0.0016(19) 0.0043(16) -0.0041(18)
C15 0.019(2) 0.015(2) 0.0170(19) -0.0025(17) 0.0079(16) -0.0027(17)
C16 0.018(2) 0.010(2) 0.0171(19) -0.0019(17) 0.0043(15) -0.0025(17)
C17 0.020(2) 0.020(3) 0.020(2) -0.0004(19) 0.0036(16) 0.0004(19)
C18 0.016(2) 0.028(3) 0.030(2) -0.005(2) 0.0022(17) 0.0026(19)
C19 0.023(2) 0.018(2) 0.0135(18) -0.0025(18) 0.0067(16) -0.0042(18)
C20 0.021(2) 0.012(2) 0.021(2) -0.0009(18) 0.0058(16) 0.0007(18)
C21 0.022(2) 0.031(3) 0.030(2) -0.002(2) 0.0091(18) -0.006(2)
C22 0.038(3) 0.029(3) 0.043(3) 0.003(2) 0.025(2) -0.010(2)
C23 0.038(3) 0.018(3) 0.037(2) 0.002(2) 0.020(2) -0.004(2)
C24 0.030(2) 0.016(2) 0.0181(19) 0.0011(19) 0.0102(17) -0.0035(19)
C25 0.033(2) 0.013(2) 0.027(2) 0.003(2) 0.0110(19) 0.003(2)
C26 0.025(2) 0.025(3) 0.024(2) 0.002(2) 0.0140(18) 0.007(2)
C27 0.019(2) 0.019(2) 0.0143(18) 0.0003(18) 0.0070(15) 0.0000(18)
C28 0.023(2) 0.016(2) 0.025(2) 0.002(2) 0.0078(17) 0.0008(19)
C29 0.012(2) 0.021(3) 0.023(2) 0.002(2) 0.0033(16) -0.0053(18)
C30 0.018(2) 0.018(2) 0.0182(19) 0.0038(19) 0.0036(16) 0.0021(18)
C31 0.014(2) 0.027(3) 0.0156(18) 0.0022(19) 0.0031(15) 0.0035(18)
C32 0.023(2) 0.025(3) 0.027(2) 0.000(2) 0.0058(18) -0.002(2)
C33 0.015(2) 0.042(3) 0.028(2) 0.000(2) 0.0107(18) 0.001(2)
C34 0.022(2) 0.042(3) 0.023(2) -0.004(2) 0.0090(18) 0.008(2)
C35 0.026(2) 0.024(3) 0.024(2) 0.001(2) 0.0103(18) 0.007(2)
C36 0.018(2) 0.020(3) 0.0187(19) 0.0045(19) 0.0051(16) 0.0061(18)
C37 0.020(2) 0.014(2) 0.0154(18) 0.0023(18) 0.0036(16) 0.0025(17)
C38 0.018(2) 0.020(3) 0.0145(18) 0.0025(18) 0.0045(15) 0.0027(18)
P 0.0260(6) 0.0172(6) 0.0223(5) -0.0021(5) 0.0069(4) 0.0021(5)
F1 0.0399(16) 0.0291(18) 0.0393(15) -0.0039(13) -0.0008(12) -0.0085(13)
F2 0.0404(15) 0.0413(19) 0.0349(14) -0.0040(14) 0.0214(12) -0.0029(14)
F3 0.0411(15) 0.0214(16) 0.0355(14) 0.0008(13) 0.0010(11) 0.0088(13)
F4 0.070(2) 0.0362(19) 0.0357(15) -0.0044(14) 0.0321(14) 0.0042(15)
F5 0.0390(15) 0.0211(16) 0.0421(15) 0.0015(13) 0.0048(12) 0.0065(12)
F6 0.0278(14) 0.0289(17) 0.0352(14) -0.0022(13) 0.0075(11) -0.0051(12)
Cl1 0.0375(7) 0.0908(14) 0.0491(8) 0.0221(8) -0.0026(6) -0.0204(8)
Cl2 0.0459(10) 0.138(2) 0.1376(17) -0.0295(16) 0.0495(11) -0.0085(11)
C39 0.042(3) 0.076(5) 0.058(4) 0.007(4) 0.005(3) -0.008(3)

loop_
_atom_type_symbol
_atom_type_description
_atom_type_scat_dispersion_real
_atom_type_scat_dispersion_imag
_atom_type_scat_source
C C 0.0033 0.0016 'International Tables Vol C Tables 4.2.6.8 and 6.1.1.4'
H H 0.0000 0.0000 'International Tables Vol C Tables 4.2.6.8 and 6.1.1.4'
Cl Cl 0.1484 0.1585 'International Tables Vol C Tables 4.2.6.8 and 6.1.1.4'
F F 0.0171 0.0103 'International Tables Vol C Tables 4.2.6.8 and 6.1.1.4'
Ir Ir -1.4442 7.9887 'International Tables Vol C Tables 4.2.6.8 and 6.1.1.4'
N N 0.0061 0.0033 'International Tables Vol C Tables 4.2.6.8 and 6.1.1.4'
O O 0.0106 0.0060 'International Tables Vol C Tables 4.2.6.8 and 6.1.1.4'
P P 0.1023 0.0942 'International Tables Vol C Tables 4.2.6.8 and 6.1.1.4'
S S 0.1246 0.1234 'International Tables Vol C Tables 4.2.6.8 and 6.1.1.4'

loop_
_geom_angle_atom_site_label_1
_geom_angle_atom_site_label_2
_geom_angle_atom_site_label_3
_geom_angle
N1 Ir1 N2 171.68(12)
N1 Ir1 N3 100.30(12)
N1 Ir1 N5 89.95(12)
N2 Ir1 N3 83.99(13)
N2 Ir1 N5 98.02(12)
N5 Ir1 N3 76.43(12)
C7 Ir1 N1 80.00(14)
C7 Ir1 N2 96.86(14)
C7 Ir1 N3 171.26(13)
C7 Ir1 N5 94.85(14)
C16 Ir1 N1 91.99(14)
C16 Ir1 N2 80.07(14)
C16 Ir1 N3 102.60(14)
C16 Ir1 N5 177.97(14)
C16 Ir1 C7 86.10(15)
C9 S1 C6 89.9(2)
C15 S2 C18 90.50(19)
C1 N1 Ir1 124.4(3)
C1 N1 C5 119.2(3)
C5 N1 Ir1 116.2(2)
C10 N2 Ir1 126.1(3)
C10 N2 C14 118.4(3)
C14 N2 Ir1 115.5(2)
C19 N3 Ir1 127.3(3)
C27 N3 Ir1 112.4(3)
C27 N3 C19 117.4(4)
C36 N4 H4 125.7
C37 N4 H4 125.5
C37 N4 C36 108.8(3)
C28 N5 Ir1 123.1(3)
C38 N5 Ir1 115.5(3)
C38 N5 C28 120.7(3)
N1 C1 H1 119.1
N1 C1 C2 121.7(4)
C2 C1 H1 119.1
C1 C2 H2 120.6
C1 C2 C3 118.8(4)
C3 C2 H2 120.6
C2 C3 H3 120.0
C4 C3 C2 120.0(4)
C4 C3 H3 120.0
C3 C4 H4A 120.4
C3 C4 C5 119.1(4)
C5 C4 H4A 120.4
N1 C5 C4 121.1(4)
N1 C5 C6 111.5(3)
C4 C5 C6 127.4(4)
C5 C6 S1 128.0(3)
C7 C6 S1 113.0(3)
C7 C6 C5 118.9(4)
C6 C7 Ir1 113.2(3)
C6 C7 C8 110.4(4)
C8 C7 Ir1 136.4(3)
C7 C8 H8 123.5
C9 C8 C7 113.1(4)
C9 C8 H8 123.5
S1 C9 H9 123.2
C8 C9 S1 113.6(3)
C8 C9 H9 123.2
N2 C10 H10 118.7
N2 C10 C11 122.7(4)
C11 C10 H10 118.7
C10 C11 H11 120.5
C12 C11 C10 119.1(4)
C12 C11 H11 120.5
C11 C12 H12 120.3
C13 C12 C11 119.4(4)
C13 C12 H12 120.3
C12 C13 H13 120.1
C12 C13 C14 119.8(4)
C14 C13 H13 120.1
N2 C14 C13 120.6(4)
N2 C14 C15 112.1(3)
C13 C14 C15 127.3(4)
C14 C15 S2 128.0(3)
C16 C15 S2 113.2(3)
C16 C15 C14 118.7(3)
C15 C16 Ir1 113.4(3)
C15 C16 C17 110.8(3)
C17 C16 Ir1 135.7(3)
C16 C17 H17 123.4
C18 C17 C16 113.2(4)
C18 C17 H17 123.4
S2 C18 H18 123.9
C17 C18 S2 112.3(3)
C17 C18 H18 123.9
N3 C19 C20 118.4(4)
N3 C19 C24 121.8(4)
C24 C19 C20 119.8(4)
C19 C20 H20 120.5
C21 C20 C19 118.9(4)
C21 C20 H20 120.5
C20 C21 H21 119.4
C20 C21 C22 121.2(4)
C22 C21 H21 119.4
C21 C22 H22 119.6
C23 C22 C21 120.9(4)
C23 C22 H22 119.6
C22 C23 H23 120.1
C22 C23 C24 119.8(5)
C24 C23 H23 120.1
C19 C24 C23 119.2(4)
C25 C24 C19 118.4(4)
C25 C24 C23 122.4(4)
C24 C25 H25 120.4
C26 C25 C24 119.2(4)
C26 C25 H25 120.4
C25 C26 H26 120.0
C25 C26 C27 120.1(4)
C27 C26 H26 120.0
N3 C27 C26 122.5(4)
N3 C27 C38 115.7(4)
C26 C27 C38 121.7(4)
N5 C28 H28 118.6
N5 C28 C29 122.9(4)
C29 C28 H28 118.6
C28 C29 H29 120.8
C28 C29 C30 118.3(4)
C30 C29 H29 120.8
C29 C30 C31 134.7(4)
C29 C30 C37 119.3(4)
C37 C30 C31 106.0(4)
C32 C31 C30 133.8(4)
C36 C31 C30 106.7(3)
C36 C31 C32 119.5(4)
C31 C32 H32 120.5
C33 C32 C31 119.0(4)
C33 C32 H32 120.5
C32 C33 H33 119.8
C32 C33 C34 120.4(4)
C34 C33 H33 119.8
C33 C34 H34 118.8
C35 C34 C33 122.3(4)
C35 C34 H34 118.8
C34 C35 H35 122.0
C34 C35 C36 116.0(4)
C36 C35 H35 122.0
N4 C36 C31 109.3(3)
N4 C36 C35 127.8(4)
C31 C36 C35 122.9(4)
N4 C37 C30 109.1(3)
N4 C37 C38 131.9(4)
C38 C37 C30 119.0(4)
N5 C38 C27 115.7(3)
N5 C38 C37 119.6(4)
C37 C38 C27 124.6(4)
F2 P F1 89.64(15)
F2 P F3 90.02(15)
F2 P F5 89.47(14)
F2 P F6 90.01(14)
F3 P F1 90.55(15)
F3 P F5 179.37(15)
F4 P F1 89.63(15)
F4 P F2 179.26(18)
F4 P F3 89.89(15)
F4 P F5 90.62(15)
F4 P F6 90.72(15)
F5 P F1 89.82(15)
F6 P F1 179.40(16)
F6 P F3 89.94(15)
F6 P F5 89.68(14)
Cl1 C39 Cl2 113.6(3)
Cl1 C39 H39A 108.8
Cl1 C39 H39B 108.8
Cl2 C39 H39A 108.8
Cl2 C39 H39B 108.8
H39A C39 H39B 107.7

loop_
_geom_bond_atom_site_label_1
_geom_bond_atom_site_label_2
_geom_bond_distance
Ir1 N1 2.059(3)
Ir1 N2 2.060(3)
Ir1 N3 2.192(4)
Ir1 N5 2.139(3)
Ir1 C7 2.012(4)
Ir1 C16 2.002(4)
S1 C6 1.719(4)
S1 C9 1.712(4)
S2 C15 1.730(4)
S2 C18 1.733(4)
N1 C1 1.354(5)
N1 C5 1.363(5)
N2 C10 1.340(5)
N2 C14 1.370(5)
N3 C19 1.382(5)
N3 C27 1.348(5)
N4 H4 0.8598
N4 C36 1.393(5)
N4 C37 1.367(5)
N5 C28 1.354(5)
N5 C38 1.337(5)
C1 H1 0.9300
C1 C2 1.375(6)
C2 H2 0.9300
C2 C3 1.386(6)
C3 H3 0.9300
C3 C4 1.375(6)
C4 H4A 0.9300
C4 C5 1.382(5)
C5 C6 1.448(5)
C6 C7 1.379(6)
C7 C8 1.418(5)
C8 H8 0.9300
C8 C9 1.339(6)
C9 H9 0.9300
C10 H10 0.9300
C10 C11 1.380(5)
C11 H11 0.9300
C11 C12 1.373(6)
C12 H12 0.9300
C12 C13 1.371(6)
C13 H13 0.9300
C13 C14 1.391(5)
C14 C15 1.434(6)
C15 C16 1.380(5)
C16 C17 1.430(5)
C17 H17 0.9300
C17 C18 1.369(5)
C18 H18 0.9300
C19 C20 1.416(5)
C19 C24 1.411(6)
C20 H20 0.9300
C20 C21 1.389(6)
C21 H21 0.9300
C21 C22 1.391(7)
C22 H22 0.9300
C22 C23 1.365(6)
C23 H23 0.9300
C23 C24 1.429(6)
C24 C25 1.407(6)
C25 H25 0.9300
C25 C26 1.363(6)
C26 H26 0.9300
C26 C27 1.402(6)
C27 C38 1.469(6)
C28 H28 0.9300
C28 C29 1.376(5)
C29 H29 0.9300
C29 C30 1.380(6)
C30 C31 1.450(5)
C30 C37 1.423(6)
C31 C32 1.400(5)
C31 C36 1.394(6)
C32 H32 0.9300
C32 C33 1.375(6)
C33 H33 0.9300
C33 C34 1.407(7)
C34 H34 0.9300
C34 C35 1.386(6)
C35 H35 0.9300
C35 C36 1.399(6)
C37 C38 1.414(5)
P F1 1.609(3)
P F2 1.592(2)
P F3 1.602(3)
P F4 1.585(3)
P F5 1.605(3)
P F6 1.599(3)
Cl1 C39 1.747(6)
Cl2 C39 1.764(7)
C39 H39A 0.9700
C39 H39B 0.9700

loop_
_platon_squeeze_void_nr
_platon_squeeze_void_average_x
_platon_squeeze_void_average_y
_platon_squeeze_void_average_z
_platon_squeeze_void_volume
_platon_squeeze_void_count_electrons
1 0.882 0.250 0.024 250.8 15.2
2 0.118 0.750 0.025 250.8 16.0
